data_4080374
loop_
_publ_author_name
'Matson, Ellen M.'
'Forrest, William P.'
'Fanwick, Phillip E.'
'Bart, Suzanne C.'

_publ_section_title
;
 Synthesis and Reactivity of Trivalent Tp*U(CH2Ph)2(THF): Insertion vs
 Oxidation at Low-Valent Uranium--Carbon Bonds
;
_journal_issue 5
_journal_name_full Organometallics
_journal_page_first 1484
_journal_paper_doi 10.1021/om301139h
_journal_volume 32
_journal_year 2013
_chemical_formula_moiety 'C44 H59 B1 N10 O1 U1,C4 H8 O1'
_chemical_formula_sum 'C48 H67 B N10 O2 U'
_chemical_formula_weight 1064.98
_space_group_IT_number 14
_symmetry_cell_setting monoclinic
_symmetry_space_group_name_Hall '-P 2yn'
_symmetry_space_group_name_H-M 'P 1 21/n 1'
_cell_angle_alpha 90.00
_cell_angle_beta 102.187(3)
_cell_angle_gamma 90.00
_cell_formula_units_Z 4
_cell_length_a 10.8811(4)
_cell_length_b 22.5809(8)
_cell_length_c 20.1628(7)
_cell_measurement_reflns_used 9335
_cell_measurement_temperature 150.0(2)
_cell_measurement_theta_max 72
_cell_measurement_theta_min 1
_cell_volume 4842.5(3)
_computing_cell_refinement 'DENZO/SCALEPACK (Otwinowski & Minor, 1996)'
_computing_data_collection 'CrystalClear(Rigaku, 2001)'
_computing_data_reduction 'DENZO/SCALEPACK (Otwinowski & Minor, 1996)'
_computing_molecular_graphics
;
    ORTEP (Johnson, 1976)
    PLATON (Spek, 2003)
;
_computing_publication_material 'SHELX97(Sheldrick, 2008) and local programs'
_computing_structure_refinement 'SHELX97 (Sheldrick, 2008)'
_computing_structure_solution
;
 Direct methods (SIR2011, Burla et al., in press)
;
_diffrn_ambient_temperature 150.0(2)
_diffrn_measured_fraction_theta_full 0.9480
_diffrn_measured_fraction_theta_max 0.9480
_diffrn_measurement_details
;
Data were collected on a Rigaku Rapid which has a quarter 
chi circle and a 200 degree curved image plate at a fixed 
distance of 127.4mm.  Strategy was optimized using the 
CrystalClear software.  The completeness is the best 
that can be obtained with this geometry. The missing data are not cusp 
data but mostly high angle data.
Also the use of HKL2000/SCALEPACK lowers the number 
of observed data as inconsistent equivalents are removed 
from the data set and not included in the collected total
;
_diffrn_measurement_device_type Rigaku_Rapid_II
_diffrn_measurement_method \w
_diffrn_radiation_monochromator 'confocal optics'
_diffrn_radiation_type CU-K\a
_diffrn_radiation_wavelength 1.54184
_diffrn_reflns_av_R_equivalents 0.0680
_diffrn_reflns_av_sigmaI/netI 0.0268
_diffrn_reflns_limit_h_max 13
_diffrn_reflns_limit_h_min 0
_diffrn_reflns_limit_k_max 26
_diffrn_reflns_limit_k_min 0
_diffrn_reflns_limit_l_max 24
_diffrn_reflns_limit_l_min -24
_diffrn_reflns_number 47273
_diffrn_reflns_theta_full 72.3
_diffrn_reflns_theta_max 72.30
_diffrn_reflns_theta_min 1.96
_diffrn_standards_number 0
_exptl_absorpt_coefficient_mu 9.808
_exptl_absorpt_correction_T_max 0.6124
_exptl_absorpt_correction_T_min 0.4875
_exptl_absorpt_correction_type multi-scan
_exptl_absorpt_process_details 'SCALEPACK (Otwinowski & Minor, 1997)'
_exptl_crystal_colour orange
_exptl_crystal_density_diffrn 1.461
_exptl_crystal_density_method 'not measured'
_exptl_crystal_description plate
_exptl_crystal_F_000 2152
_exptl_crystal_size_max 0.20
_exptl_crystal_size_mid 0.14
_exptl_crystal_size_min 0.05
_refine_diff_density_max 1.61
_refine_diff_density_min -1.34
_refine_ls_extinction_method none
_refine_ls_goodness_of_fit_ref 1.121
_refine_ls_hydrogen_treatment mixed
_refine_ls_matrix_type full
_refine_ls_number_parameters 575
_refine_ls_number_reflns 9069
_refine_ls_number_restraints 0
_refine_ls_R_factor_all 0.050
_refine_ls_R_factor_gt 0.045
_refine_ls_shift/su_max 0.002
_refine_ls_structure_factor_coef Fsqd
_refine_ls_weighting_details 'w=1/[\s^2^(Fo^2^)+(0.0820P)^2^+6.6562P] where P=(Fo^2^+2Fc^2^)/3'
_refine_ls_weighting_scheme calc
_refine_ls_wR_factor_gt 0.130
_refine_ls_wR_factor_ref 0.139
_reflns_number_gt 8049
_reflns_number_total 9069
_reflns_threshold_expression >2.0\s(I)
_cod_data_source_file om301139h_si_004.cif
_cod_data_source_block EMM37
_cod_depositor_comments
;
The following automatic conversions were performed:

'_refine_ls_weighting_scheme' value 'calc ' changed to 'calc'
according to /home/saulius/struct/CIF-dictionaries/cif_core.dic
dictionary named 'cif_core.dic' version 2.4.2 from 2011-04-26.

Automatic conversion script
Id: cif_fix_values 1891 2012-01-12 08:04:46Z andrius 

The following automatic conversions were performed:

data name '_iucr_refine_instruction_details' was replaced with
'_iucr_refine_instructions_details' as specified in the replacement
file 'data/replacement-values/replacement_tags.lst'.

Automatic conversion script
Id: cif_correct_tags 9268 2022-04-12 08:56:07Z antanas 
;
_cod_original_formula_sum 'C48 H67 B1 N10 O2 U1'
_cod_database_code 4080374

loop_
_symmetry_equiv_pos_as_xyz
'x, y, z'
'-x+1/2, y+1/2, -z+1/2'
'-x, -y, -z'
'x-1/2, -y-1/2, z-1/2'

loop_
_atom_site_label
_atom_site_fract_x
_atom_site_fract_y
_atom_site_fract_z
_atom_site_U_iso_or_equiv
_atom_site_adp_type
_atom_site_occupancy
_atom_site_symmetry_multiplicity
_atom_site_calc_flag
_atom_site_refinement_flags
U1 0.191522(17) 0.153048(9) 0.844961(9) 0.05236(10) Uani 1 1 d .
O71 0.0166(4) 0.2021(2) 0.8852(2) 0.0678(11) Uani 1 1 d .
O91 0.3269(7) 0.3802(3) 1.0765(3) 0.112(2) Uani 1 1 d .
N11 0.2136(5) 0.1068(2) 0.9640(2) 0.0570(11) Uani 1 1 d .
N12 0.2035(4) 0.0465(2) 0.9694(2) 0.0575(11) Uani 1 1 d .
N21 0.3566(5) 0.0739(2) 0.8566(3) 0.0583(12) Uani 1 1 d .
N22 0.3459(4) 0.0203(2) 0.8887(2) 0.0558(11) Uani 1 1 d .
N31 0.0549(5) 0.0558(2) 0.8279(3) 0.0600(12) Uani 1 1 d .
N32 0.1093(4) 0.0037(2) 0.8550(2) 0.0578(11) Uani 1 1 d .
N41 0.3159(5) 0.2173(2) 0.8743(3) 0.0618(12) Uani 1 1 d .
N51 0.0938(5) 0.1912(2) 0.7345(2) 0.0629(12) Uani 1 1 d .
N52 0.1835(5) 0.1582(2) 0.7198(3) 0.0598(13) Uani 1 1 d .
N53 0.2065(7) 0.1589(3) 0.6603(3) 0.0711(17) Uani 1 1 d .
C13 0.1803(6) 0.0329(3) 1.0313(3) 0.0634(15) Uani 1 1 d .
C14 0.1769(6) 0.0844(3) 1.0664(3) 0.0671(16) Uani 1 1 d .
C15 0.1975(6) 0.1301(3) 1.0226(3) 0.0614(14) Uani 1 1 d .
C16 0.1570(7) -0.0290(3) 1.0510(3) 0.0750(19) Uani 1 1 d .
C17 0.2063(7) 0.1945(3) 1.0348(3) 0.0748(19) Uani 1 1 d .
C23 0.4495(6) -0.0123(3) 0.8911(3) 0.0624(15) Uani 1 1 d .
C24 0.5293(6) 0.0194(3) 0.8603(3) 0.0686(16) Uani 1 1 d .
C25 0.4710(6) 0.0727(3) 0.8402(3) 0.0598(14) Uani 1 1 d .
C26 0.4688(7) -0.0722(3) 0.9239(4) 0.081(2) Uani 1 1 d .
C27 0.5188(6) 0.1248(3) 0.8072(3) 0.0676(16) Uani 1 1 d .
C33 0.0408(6) -0.0430(3) 0.8247(3) 0.0652(15) Uani 1 1 d .
C34 -0.0578(6) -0.0206(3) 0.7771(3) 0.0662(16) Uani 1 1 d .
C35 -0.0486(6) 0.0399(3) 0.7806(3) 0.0594(14) Uani 1 1 d .
C36 0.0770(7) -0.1063(3) 0.8447(4) 0.0757(18) Uani 1 1 d .
C37 -0.1326(6) 0.0858(3) 0.7420(3) 0.0716(17) Uani 1 1 d .
C41 0.4057(6) 0.2615(3) 0.8901(3) 0.0614(14) Uani 1 1 d .
C42 0.5073(6) 0.2575(3) 0.9467(3) 0.0654(15) Uani 1 1 d .
C43 0.5907(7) 0.3040(3) 0.9621(4) 0.0730(17) Uani 1 1 d .
C44 0.5818(8) 0.3544(3) 0.9223(5) 0.080(2) Uani 1 1 d .
C45 0.4860(8) 0.3580(3) 0.8657(5) 0.078(2) Uani 1 1 d .
C46 0.3952(6) 0.3129(3) 0.8484(3) 0.0675(16) Uani 1 1 d .
C47 0.5211(6) 0.2022(3) 0.9895(4) 0.0697(16) Uani 1 1 d .
C48 0.6761(8) 0.4041(4) 0.9411(6) 0.107(3) Uani 1 1 d .
C49 0.2872(8) 0.3184(4) 0.7894(4) 0.081(2) Uani 1 1 d .
C50 0.0244(7) 0.2277(4) 0.6783(4) 0.0788(19) Uani 1 1 d .
C51 -0.0717(8) 0.2654(4) 0.7022(4) 0.081(2) Uani 1 1 d .
C52 -0.1846(8) 0.2423(4) 0.7104(4) 0.090(2) Uani 1 1 d .
C53 -0.2721(9) 0.2745(5) 0.7361(5) 0.104(3) Uani 1 1 d .
C54 -0.2447(12) 0.3338(6) 0.7516(6) 0.115(4) Uani 1 1 d .
C55 -0.1384(13) 0.3596(5) 0.7399(6) 0.111(3) Uani 1 1 d .
C56 -0.0507(8) 0.3250(4) 0.7159(4) 0.092(2) Uani 1 1 d .
C61 0.3060(6) 0.1190(4) 0.6524(3) 0.074(2) Uani 1 1 d .
C62 0.4054(9) 0.1450(4) 0.6280(4) 0.081(2) Uani 1 1 d .
C63 0.5000(7) 0.1075(5) 0.6150(4) 0.087(2) Uani 1 1 d .
C64 0.4975(8) 0.0467(5) 0.6243(4) 0.090(2) Uani 1 1 d .
C65 0.4004(7) 0.0227(4) 0.6495(4) 0.085(2) Uani 1 1 d .
C66 0.3019(6) 0.0591(4) 0.6621(3) 0.071(2) Uani 1 1 d .
C67 0.4133(9) 0.2115(4) 0.6218(4) 0.095(3) Uani 1 1 d .
C68 0.5985(8) 0.0080(5) 0.6071(5) 0.108(3) Uani 1 1 d .
C69 0.1933(7) 0.0282(4) 0.6875(4) 0.081(2) Uani 1 1 d .
C72 -0.0900(8) 0.1743(4) 0.9053(5) 0.093(3) Uani 1 1 d .
C73 -0.1589(12) 0.2176(5) 0.9306(8) 0.161(6) Uani 1 1 d .
C74 -0.0976(9) 0.2749(4) 0.9311(5) 0.096(2) Uani 1 1 d .
C75 0.0041(7) 0.2657(3) 0.8909(4) 0.0715(17) Uani 1 1 d .
C92 0.2654(14) 0.3490(4) 1.0195(5) 0.115(4) Uani 1 1 d .
C93 0.2233(10) 0.3928(5) 0.9642(5) 0.105(3) Uani 1 1 d .
C94 0.3251(10) 0.4406(4) 0.9808(4) 0.098(3) Uani 1 1 d .
C95 0.3990(9) 0.4230(4) 1.0499(5) 0.099(2) Uani 1 1 d .
B1 0.2249(7) 0.0030(3) 0.9141(4) 0.0598(16) Uani 1 1 d .
H1 0.244(6) -0.047(3) 0.937(3) 0.055(16) Uiso 1 1 d .
H14 0.1634 0.0885 1.1112 0.081 Uiso 1 1 calc R
H24 0.6095 0.0070 0.8540 0.082 Uiso 1 1 calc R
H34 -0.1203 -0.0429 0.7474 0.079 Uiso 1 1 calc R
H43 0.6565 0.3013 1.0013 0.088 Uiso 1 1 calc R
H45 0.4808 0.3920 0.8374 0.094 Uiso 1 1 calc R
H52 -0.2033 0.2023 0.6978 0.108 Uiso 1 1 calc R
H53 -0.3477 0.2569 0.7430 0.125 Uiso 1 1 calc R
H54 -0.3017 0.3567 0.7707 0.138 Uiso 1 1 calc R
H55 -0.1239 0.4008 0.7480 0.134 Uiso 1 1 calc R
H56 0.0248 0.3427 0.7090 0.110 Uiso 1 1 calc R
H63 0.5685 0.1243 0.5991 0.105 Uiso 1 1 calc R
H65 0.3995 -0.0186 0.6585 0.102 Uiso 1 1 calc R
H16A 0.1402 -0.0293 1.0968 0.112 Uiso 1 1 calc R
H16B 0.2313 -0.0533 1.0501 0.112 Uiso 1 1 calc R
H16C 0.0844 -0.0452 1.0189 0.112 Uiso 1 1 calc R
H17A 0.2330 0.2140 0.9968 0.112 Uiso 1 1 calc R
H17B 0.2678 0.2025 1.0768 0.112 Uiso 1 1 calc R
H17C 0.1239 0.2098 1.0388 0.112 Uiso 1 1 calc R
H26A 0.4706 -0.0684 0.9725 0.122 Uiso 1 1 calc R
H26B 0.5487 -0.0888 0.9175 0.122 Uiso 1 1 calc R
H26C 0.3997 -0.0985 0.9030 0.122 Uiso 1 1 calc R
H27A 0.6042 0.1344 0.8316 0.101 Uiso 1 1 calc R
H27B 0.4636 0.1589 0.8084 0.101 Uiso 1 1 calc R
H27C 0.5199 0.1150 0.7599 0.101 Uiso 1 1 calc R
H36A 0.1656 -0.1126 0.8436 0.114 Uiso 1 1 calc R
H36B 0.0246 -0.1334 0.8128 0.114 Uiso 1 1 calc R
H36C 0.0641 -0.1138 0.8906 0.114 Uiso 1 1 calc R
H37A -0.1025 0.1252 0.7581 0.107 Uiso 1 1 calc R
H37B -0.2184 0.0802 0.7488 0.107 Uiso 1 1 calc R
H37C -0.1322 0.0823 0.6936 0.107 Uiso 1 1 calc R
H47A 0.4434 0.1952 1.0056 0.105 Uiso 1 1 calc R
H47B 0.5913 0.2070 1.0285 0.105 Uiso 1 1 calc R
H47C 0.5376 0.1683 0.9622 0.105 Uiso 1 1 calc R
H48A 0.7027 0.4181 0.9003 0.161 Uiso 1 1 calc R
H48B 0.7494 0.3897 0.9740 0.161 Uiso 1 1 calc R
H48C 0.6371 0.4369 0.9611 0.161 Uiso 1 1 calc R
H49A 0.2790 0.3597 0.7743 0.122 Uiso 1 1 calc R
H49B 0.2098 0.3059 0.8029 0.122 Uiso 1 1 calc R
H49C 0.3019 0.2932 0.7523 0.122 Uiso 1 1 calc R
H50A -0.0181 0.2017 0.6409 0.095 Uiso 1 1 calc R
H50B 0.0840 0.2534 0.6607 0.095 Uiso 1 1 calc R
H67A 0.3392 0.2259 0.5894 0.143 Uiso 1 1 calc R
H67B 0.4894 0.2219 0.6058 0.143 Uiso 1 1 calc R
H67C 0.4162 0.2297 0.6662 0.143 Uiso 1 1 calc R
H68A 0.5657 -0.0127 0.5643 0.163 Uiso 1 1 calc R
H68B 0.6252 -0.0210 0.6434 0.163 Uiso 1 1 calc R
H68C 0.6705 0.0325 0.6024 0.163 Uiso 1 1 calc R
H69A 0.1864 -0.0130 0.6718 0.122 Uiso 1 1 calc R
H69B 0.1142 0.0490 0.6694 0.122 Uiso 1 1 calc R
H69C 0.2105 0.0291 0.7371 0.122 Uiso 1 1 calc R
H72A -0.1437 0.1545 0.8658 0.112 Uiso 1 1 calc R
H72B -0.0603 0.1441 0.9406 0.112 Uiso 1 1 calc R
H73A -0.1661 0.2070 0.9773 0.194 Uiso 1 1 calc R
H73B -0.2448 0.2197 0.9020 0.194 Uiso 1 1 calc R
H74A -0.0605 0.2874 0.9782 0.115 Uiso 1 1 calc R
H74B -0.1583 0.3055 0.9095 0.115 Uiso 1 1 calc R
H75A -0.0206 0.2840 0.8454 0.086 Uiso 1 1 calc R
H75B 0.0844 0.2835 0.9148 0.086 Uiso 1 1 calc R
H92A 0.1921 0.3276 1.0296 0.137 Uiso 1 1 calc R
H92B 0.3230 0.3198 1.0058 0.137 Uiso 1 1 calc R
H93A 0.1393 0.4090 0.9655 0.126 Uiso 1 1 calc R
H93B 0.2208 0.3751 0.9190 0.126 Uiso 1 1 calc R
H94A 0.3792 0.4407 0.9470 0.118 Uiso 1 1 calc R
H94B 0.2873 0.4803 0.9820 0.118 Uiso 1 1 calc R
H95A 0.4813 0.4062 1.0462 0.119 Uiso 1 1 calc R
H95B 0.4142 0.4580 1.0801 0.119 Uiso 1 1 calc R

loop_
_atom_site_aniso_label
_atom_site_aniso_U_11
_atom_site_aniso_U_22
_atom_site_aniso_U_33
_atom_site_aniso_U_12
_atom_site_aniso_U_13
_atom_site_aniso_U_23
U1 0.04685(15) 0.06326(16) 0.04716(15) -0.00002(7) 0.01039(10) 0.00344(7)
O71 0.061(2) 0.076(3) 0.069(3) 0.006(2) 0.020(2) 0.002(2)
O91 0.127(5) 0.119(5) 0.089(4) 0.027(4) 0.022(4) 0.011(4)
N11 0.055(3) 0.067(3) 0.048(2) 0.006(2) 0.008(2) 0.003(2)
N12 0.048(3) 0.073(3) 0.051(2) 0.002(2) 0.008(2) 0.012(2)
N21 0.048(3) 0.069(3) 0.058(3) 0.002(2) 0.013(2) 0.006(2)
N22 0.048(3) 0.067(3) 0.052(2) 0.003(2) 0.010(2) 0.004(2)
N31 0.050(3) 0.075(3) 0.056(3) -0.002(2) 0.013(2) 0.005(2)
N32 0.051(3) 0.071(3) 0.054(3) 0.001(2) 0.016(2) 0.004(2)
N41 0.060(3) 0.066(3) 0.061(3) -0.001(2) 0.016(2) 0.001(2)
N51 0.067(3) 0.069(3) 0.054(3) 0.000(3) 0.015(2) 0.006(2)
N52 0.057(3) 0.073(3) 0.050(3) -0.009(2) 0.011(2) 0.002(2)
N53 0.068(4) 0.095(4) 0.051(3) -0.008(3) 0.015(3) 0.003(2)
C13 0.044(3) 0.094(5) 0.052(3) 0.003(3) 0.009(3) 0.012(3)
C14 0.051(3) 0.100(5) 0.051(3) 0.001(3) 0.013(3) 0.006(3)
C15 0.049(3) 0.083(4) 0.051(3) 0.007(3) 0.006(3) 0.000(3)
C16 0.070(4) 0.097(5) 0.059(4) -0.013(4) 0.016(3) 0.013(3)
C17 0.074(4) 0.092(5) 0.057(4) 0.021(4) 0.012(3) -0.004(3)
C23 0.051(3) 0.073(4) 0.061(3) 0.008(3) 0.006(3) 0.003(3)
C24 0.048(3) 0.091(5) 0.068(4) 0.010(3) 0.016(3) 0.003(3)
C25 0.051(3) 0.078(4) 0.051(3) 0.000(3) 0.010(3) -0.004(3)
C26 0.066(4) 0.086(5) 0.095(5) 0.013(4) 0.021(4) 0.018(4)
C27 0.052(3) 0.088(5) 0.063(4) -0.004(3) 0.014(3) 0.004(3)
C33 0.055(3) 0.072(4) 0.070(4) -0.012(3) 0.017(3) -0.005(3)
C34 0.052(3) 0.079(4) 0.069(4) -0.011(3) 0.016(3) -0.009(3)
C35 0.051(3) 0.077(4) 0.050(3) -0.005(3) 0.012(3) 0.002(3)
C36 0.064(4) 0.075(4) 0.087(5) -0.008(3) 0.012(4) -0.004(4)
C37 0.056(4) 0.089(5) 0.064(4) -0.012(3) 0.001(3) 0.003(3)
C41 0.058(4) 0.066(4) 0.060(3) -0.004(3) 0.014(3) -0.008(3)
C42 0.049(3) 0.076(4) 0.071(4) 0.003(3) 0.011(3) -0.003(3)
C43 0.059(4) 0.075(4) 0.081(4) 0.001(3) 0.006(3) -0.010(3)
C44 0.058(4) 0.071(4) 0.109(7) -0.002(3) 0.012(5) -0.013(4)
C45 0.073(5) 0.064(4) 0.100(6) 0.001(3) 0.024(5) 0.007(4)
C46 0.057(4) 0.075(4) 0.071(4) -0.007(3) 0.015(3) -0.002(3)
C47 0.057(4) 0.078(4) 0.069(4) -0.004(3) 0.002(3) 0.008(3)
C48 0.078(5) 0.078(5) 0.155(9) -0.015(4) 0.002(6) -0.013(5)
C49 0.081(5) 0.081(5) 0.079(5) -0.007(4) 0.011(4) 0.018(4)
C50 0.071(4) 0.102(5) 0.060(4) 0.008(4) 0.007(3) 0.019(4)
C51 0.078(5) 0.096(5) 0.062(4) 0.011(4) -0.005(3) 0.020(4)
C52 0.077(5) 0.104(6) 0.081(5) 0.010(5) 0.001(4) 0.019(4)
C53 0.068(5) 0.124(8) 0.112(7) 0.019(5) -0.002(5) 0.033(6)
C54 0.099(8) 0.127(9) 0.108(8) 0.049(7) -0.003(6) 0.015(7)
C55 0.124(9) 0.088(6) 0.108(8) 0.029(6) -0.007(7) 0.010(5)
C56 0.077(5) 0.091(5) 0.092(6) 0.006(4) -0.020(4) 0.022(5)
C61 0.065(4) 0.109(6) 0.048(4) -0.012(4) 0.014(3) -0.009(3)
C62 0.075(5) 0.117(6) 0.052(4) -0.023(4) 0.016(4) -0.007(4)
C63 0.062(4) 0.145(8) 0.059(4) -0.024(5) 0.021(3) -0.010(4)
C64 0.068(5) 0.130(8) 0.074(5) -0.015(5) 0.020(4) -0.026(5)
C65 0.063(4) 0.112(6) 0.081(5) -0.004(4) 0.019(4) -0.018(4)
C66 0.058(4) 0.100(6) 0.059(4) -0.017(3) 0.020(3) -0.011(3)
C67 0.091(6) 0.122(7) 0.075(5) -0.024(5) 0.025(4) 0.012(5)
C68 0.072(5) 0.149(9) 0.112(7) 0.000(5) 0.037(5) -0.033(6)
C69 0.073(5) 0.098(5) 0.080(5) -0.017(4) 0.034(4) -0.013(4)
C72 0.065(5) 0.102(6) 0.122(7) -0.009(4) 0.041(5) -0.015(5)
C73 0.142(10) 0.112(8) 0.272(17) -0.028(7) 0.140(12) -0.055(10)
C74 0.096(6) 0.092(6) 0.107(6) 0.014(5) 0.039(5) -0.004(5)
C75 0.066(4) 0.071(4) 0.078(4) 0.011(3) 0.014(3) 0.003(3)
C92 0.189(13) 0.079(6) 0.093(7) -0.004(6) 0.069(8) -0.012(4)
C93 0.120(8) 0.115(7) 0.077(5) 0.003(6) 0.012(5) -0.016(5)
C94 0.137(8) 0.080(5) 0.078(5) 0.000(5) 0.023(5) -0.001(4)
C95 0.110(7) 0.094(6) 0.092(6) 0.008(5) 0.020(5) 0.004(5)
B1 0.050(4) 0.071(4) 0.061(4) 0.002(3) 0.017(3) 0.007(3)

loop_
_atom_type_symbol
_atom_type_description
_atom_type_scat_dispersion_real
_atom_type_scat_dispersion_imag
_atom_type_scat_source
C C 0.0181 0.0091 'International Tables Vol C Tables 4.2.6.8 and 6.1.1.4'
H H 0.0000 0.0000 'International Tables Vol C Tables 4.2.6.8 and 6.1.1.4'
N N 0.0311 0.0180 'International Tables Vol C Tables 4.2.6.8 and 6.1.1.4'
U U -4.3638 13.4090 'International Tables Vol C Tables 4.2.6.8 and 6.1.1.4'
O O 0.0492 0.0322 'International Tables Vol C Tables 4.2.6.8 and 6.1.1.4'
B B 0.0090 0.0039 'International Tables Vol C Tables 4.2.6.8 and 6.1.1.4'

loop_
_geom_angle_atom_site_label_1
_geom_angle_atom_site_label_2
_geom_angle_atom_site_label_3
_geom_angle
N41 U1 N51 98.9(2)
N41 U1 O71 95.60(18)
N51 U1 O71 85.60(16)
N41 U1 N52 98.24(19)
N51 U1 N52 30.78(17)
O71 U1 N52 116.19(17)
N41 U1 N21 93.6(2)
N51 U1 N21 120.47(17)
O71 U1 N21 150.55(15)
N52 U1 N21 89.95(17)
N41 U1 N11 95.38(19)
N51 U1 N11 159.74(17)
O71 U1 N11 78.72(15)
N52 U1 N11 158.50(16)
N21 U1 N11 72.60(15)
N41 U1 N31 167.94(19)
N51 U1 N31 92.87(17)
O71 U1 N31 87.95(16)
N52 U1 N31 90.47(16)
N21 U1 N31 77.99(16)
N11 U1 N31 73.97(16)
C75 O71 C72 108.2(5)
C75 O71 U1 124.1(4)
C72 O71 U1 127.7(5)
C92 O91 C95 103.9(7)
C15 N11 N12 107.0(5)
C15 N11 U1 131.2(4)
N12 N11 U1 118.8(3)
C13 N12 N11 109.4(5)
C13 N12 B1 127.3(5)
N11 N12 B1 123.2(5)
C25 N21 N22 105.6(5)
C25 N21 U1 131.9(4)
N22 N21 U1 122.3(3)
C23 N22 N21 110.1(5)
C23 N22 B1 127.8(5)
N21 N22 B1 122.1(5)
C35 N31 N32 105.9(5)
C35 N31 U1 132.3(4)
N32 N31 U1 118.5(4)
C33 N32 N31 109.6(5)
C33 N32 B1 128.3(6)
N31 N32 B1 121.9(5)
C41 N41 U1 175.5(4)
N52 N51 C50 115.5(5)
N52 N51 U1 78.6(3)
C50 N51 U1 164.3(5)
N53 N52 N51 120.5(6)
N53 N52 U1 166.8(5)
N51 N52 U1 70.7(3)
N52 N53 C61 113.4(6)
N12 C13 C14 108.2(6)
N12 C13 C16 122.1(6)
C14 C13 C16 129.6(6)
C13 C14 C15 106.0(6)
C13 C14 H14 127.00
C15 C14 H14 127.00
N11 C15 C14 109.4(6)
N11 C15 C17 121.2(6)
C14 C15 C17 129.3(6)
C13 C16 H16A 109.50
C13 C16 H16B 109.50
H16A C16 H16B 109.50
C13 C16 H16C 109.50
H16A C16 H16C 109.50
H16B C16 H16C 109.50
C15 C17 H17A 109.50
C15 C17 H17B 109.50
H17A C17 H17B 109.50
C15 C17 H17C 109.50
H17A C17 H17C 109.50
H17B C17 H17C 109.50
N22 C23 C24 107.8(6)
N22 C23 C26 123.4(6)
C24 C23 C26 128.8(6)
C23 C24 C25 107.0(5)
C23 C24 H24 126.50
C25 C24 H24 126.50
N21 C25 C24 109.6(6)
N21 C25 C27 121.1(6)
C24 C25 C27 129.3(6)
C23 C26 H26A 109.50
C23 C26 H26B 109.50
H26A C26 H26B 109.50
C23 C26 H26C 109.50
H26A C26 H26C 109.50
H26B C26 H26C 109.50
C25 C27 H27A 109.50
C25 C27 H27B 109.50
H27A C27 H27B 109.50
C25 C27 H27C 109.50
H27A C27 H27C 109.50
H27B C27 H27C 109.50
N32 C33 C34 107.5(6)
N32 C33 C36 121.7(6)
C34 C33 C36 130.8(6)
C35 C34 C33 107.0(6)
C35 C34 H34 126.50
C33 C34 H34 126.50
N31 C35 C34 109.9(6)
N31 C35 C37 120.5(6)
C34 C35 C37 129.6(6)
C33 C36 H36A 109.50
C33 C36 H36B 109.50
H36A C36 H36B 109.50
C33 C36 H36C 109.50
H36A C36 H36C 109.50
H36B C36 H36C 109.50
C35 C37 H37A 109.50
C35 C37 H37B 109.50
H37A C37 H37B 109.50
C35 C37 H37C 109.50
H37A C37 H37C 109.50
H37B C37 H37C 109.50
N41 C41 C42 122.2(6)
N41 C41 C46 119.1(6)
C42 C41 C46 118.7(6)
C43 C42 C41 119.9(7)
C43 C42 C47 121.3(6)
C41 C42 C47 118.7(6)
C42 C43 C44 122.2(7)
C42 C43 H43 118.90
C44 C43 H43 118.90
C45 C44 C43 118.5(7)
C45 C44 C48 121.2(8)
C43 C44 C48 120.3(8)
C44 C45 C46 122.0(7)
C44 C45 H45 119.00
C46 C45 H45 119.00
C45 C46 C41 118.6(7)
C45 C46 C49 122.0(7)
C41 C46 C49 119.4(6)
C42 C47 H47A 109.50
C42 C47 H47B 109.50
H47A C47 H47B 109.50
C42 C47 H47C 109.50
H47A C47 H47C 109.50
H47B C47 H47C 109.50
C44 C48 H48A 109.50
C44 C48 H48B 109.50
H48A C48 H48B 109.50
C44 C48 H48C 109.50
H48A C48 H48C 109.50
H48B C48 H48C 109.50
C46 C49 H49A 109.50
C46 C49 H49B 109.50
H49A C49 H49B 109.50
C46 C49 H49C 109.50
H49A C49 H49C 109.50
H49B C49 H49C 109.50
N51 C50 C51 110.5(6)
N51 C50 H50A 109.60
C51 C50 H50A 109.60
N51 C50 H50B 109.60
C51 C50 H50B 109.60
H50A C50 H50B 108.10
C52 C51 C56 117.3(9)
C52 C51 C50 121.5(8)
C56 C51 C50 121.3(8)
C51 C52 C53 123.3(10)
C51 C52 H52 118.30
C53 C52 H52 118.30
C52 C53 C54 117.2(10)
C52 C53 H53 121.40
C54 C53 H53 121.40
C55 C54 C53 121.6(11)
C55 C54 H54 119.20
C53 C54 H54 119.20
C54 C55 C56 119.2(11)
C54 C55 H55 120.40
C56 C55 H55 120.40
C51 C56 C55 121.2(10)
C51 C56 H56 119.40
C55 C56 H56 119.40
C66 C61 C62 120.8(7)
C66 C61 N53 123.5(6)
C62 C61 N53 115.4(8)
C63 C62 C61 117.6(8)
C63 C62 C67 121.9(8)
C61 C62 C67 120.3(8)
C64 C63 C62 122.5(7)
C64 C63 H63 118.80
C62 C63 H63 118.80
C65 C64 C63 118.6(8)
C65 C64 C68 120.8(9)
C63 C64 C68 120.6(8)
C64 C65 C66 120.4(9)
C64 C65 H65 119.80
C66 C65 H65 119.80
C61 C66 C65 119.9(6)
C61 C66 C69 122.9(7)
C65 C66 C69 117.2(8)
C62 C67 H67A 109.50
C62 C67 H67B 109.50
H67A C67 H67B 109.50
C62 C67 H67C 109.50
H67A C67 H67C 109.50
H67B C67 H67C 109.50
C64 C68 H68A 109.50
C64 C68 H68B 109.50
H68A C68 H68B 109.50
C64 C68 H68C 109.50
H68A C68 H68C 109.50
H68B C68 H68C 109.50
C66 C69 H69A 109.50
C66 C69 H69B 109.50
H69A C69 H69B 109.50
C66 C69 H69C 109.50
H69A C69 H69C 109.50
H69B C69 H69C 109.50
C73 C72 O71 108.9(8)
C73 C72 H72A 109.90
O71 C72 H72A 109.90
C73 C72 H72B 109.90
O71 C72 H72B 109.90
H72A C72 H72B 108.30
C72 C73 C74 110.2(8)
C72 C73 H73A 109.60
C74 C73 H73A 109.60
C72 C73 H73B 109.60
C74 C73 H73B 109.60
H73A C73 H73B 108.10
C73 C74 C75 105.0(7)
C73 C74 H74A 110.70
C75 C74 H74A 110.70
C73 C74 H74B 110.70
C75 C74 H74B 110.70
H74A C74 H74B 108.80
O71 C75 C74 105.6(6)
O71 C75 H75A 110.60
C74 C75 H75A 110.60
O71 C75 H75B 110.60
C74 C75 H75B 110.60
H75A C75 H75B 108.70
O91 C92 C93 107.6(7)
O91 C92 H92A 110.20
C93 C92 H92A 110.20
O91 C92 H92B 110.20
C93 C92 H92B 110.20
H92A C92 H92B 108.50
C92 C93 C94 102.1(9)
C92 C93 H93A 111.40
C94 C93 H93A 111.40
C92 C93 H93B 111.40
C94 C93 H93B 111.30
H93A C93 H93B 109.20
C95 C94 C93 103.7(7)
C95 C94 H94A 111.00
C93 C94 H94A 111.00
C95 C94 H94B 111.00
C93 C94 H94B 111.00
H94A C94 H94B 109.00
O91 C95 C94 107.4(8)
O91 C95 H95A 110.20
C94 C95 H95A 110.20
O91 C95 H95B 110.20
C94 C95 H95B 110.20
H95A C95 H95B 108.50
N32 B1 N12 109.3(5)
N32 B1 N22 110.5(5)
N12 B1 N22 110.2(5)
N32 B1 H1 111(3)
N12 B1 H1 110(3)
N22 B1 H1 106(3)

loop_
_geom_bond_atom_site_label_1
_geom_bond_atom_site_label_2
_geom_bond_distance
U1 N41 1.986(5)
U1 N51 2.416(5)
U1 O71 2.481(4)
U1 N52 2.509(5)
U1 N21 2.509(5)
U1 N11 2.581(5)
U1 N31 2.633(5)
O71 C75 1.449(8)
O71 C72 1.451(9)
O91 C92 1.392(13)
O91 C95 1.420(11)
N11 C15 1.339(8)
N11 N12 1.374(7)
N12 C13 1.359(7)
N12 B1 1.540(9)
N21 C25 1.353(7)
N21 N22 1.389(7)
N22 C23 1.339(8)
N22 B1 1.560(8)
N31 C35 1.361(8)
N31 N32 1.378(7)
N32 C33 1.360(8)
N32 B1 1.540(9)
N41 C41 1.387(8)
N51 N52 1.310(7)
N51 C50 1.474(8)
N52 N53 1.277(8)
N53 C61 1.442(10)
C13 C14 1.366(10)
C13 C16 1.489(10)
C14 C15 1.407(9)
C14 H14 0.9500
C15 C17 1.474(11)
C16 H16A 0.9800
C16 H16B 0.9800
C16 H16C 0.9800
C17 H17A 0.9800
C17 H17B 0.9800
C17 H17C 0.9800
C23 C24 1.371(9)
C23 C26 1.500(10)
C24 C25 1.381(9)
C24 H24 0.9500
C25 C27 1.497(9)
C26 H26A 0.9800
C26 H26B 0.9800
C26 H26C 0.9800
C27 H27A 0.9800
C27 H27B 0.9800
C27 H27C 0.9800
C33 C34 1.376(10)
C33 C36 1.513(10)
C34 C35 1.371(9)
C34 H34 0.9500
C35 C37 1.490(9)
C36 H36A 0.9800
C36 H36B 0.9800
C36 H36C 0.9800
C37 H37A 0.9800
C37 H37B 0.9800
C37 H37C 0.9800
C41 C42 1.414(9)
C41 C46 1.423(9)
C42 C43 1.379(9)
C42 C47 1.508(9)
C43 C44 1.386(11)
C43 H43 0.9500
C44 C45 1.375(13)
C44 C48 1.514(11)
C45 C46 1.412(10)
C45 H45 0.9500
C46 C49 1.491(10)
C47 H47A 0.9800
C47 H47B 0.9800
C47 H47C 0.9800
C48 H48A 0.9800
C48 H48B 0.9800
C48 H48C 0.9800
C49 H49A 0.9800
C49 H49B 0.9800
C49 H49C 0.9800
C50 C51 1.504(11)
C50 H50A 0.9900
C50 H50B 0.9900
C51 C52 1.377(12)
C51 C56 1.383(12)
C52 C53 1.382(13)
C52 H52 0.9500
C53 C54 1.392(15)
C53 H53 0.9500
C54 C55 1.360(17)
C54 H54 0.9500
C55 C56 1.397(15)
C55 H55 0.9500
C56 H56 0.9500
C61 C66 1.368(12)
C61 C62 1.407(10)
C62 C63 1.400(13)
C62 C67 1.511(12)
C63 C64 1.385(13)
C63 H63 0.9500
C64 C65 1.376(11)
C64 C68 1.501(12)
C65 C66 1.417(11)
C65 H65 0.9500
C66 C69 1.549(9)
C67 H67A 0.9800
C67 H67B 0.9800
C67 H67C 0.9800
C68 H68A 0.9800
C68 H68B 0.9800
C68 H68C 0.9800
C69 H69A 0.9800
C69 H69B 0.9800
C69 H69C 0.9800
C72 C73 1.393(12)
C72 H72A 0.9900
C72 H72B 0.9900
C73 C74 1.455(13)
C73 H73A 0.9900
C73 H73B 0.9900
C74 C75 1.519(10)
C74 H74A 0.9900
C74 H74B 0.9900
C75 H75A 0.9900
C75 H75B 0.9900
C92 C93 1.489(14)
C92 H92A 0.9900
C92 H92B 0.9900
C93 C94 1.532(13)
C93 H93A 0.9900
C93 H93B 0.9900
C94 C95 1.508(12)
C94 H94A 0.9900
C94 H94B 0.9900
C95 H95A 0.9900
C95 H95B 0.9900
B1 H1 1.21(6)

loop_
_geom_torsion_atom_site_label_1
_geom_torsion_atom_site_label_2
_geom_torsion_atom_site_label_3
_geom_torsion_atom_site_label_4
_geom_torsion
N41 U1 O71 C75 27.4(5)
N51 U1 O71 C75 -71.1(5)
N52 U1 O71 C75 -74.6(5)
N21 U1 O71 C75 135.0(5)
N11 U1 O71 C75 121.8(5)
N31 U1 O71 C75 -164.2(5)
N41 U1 O71 C72 -154.0(6)
N51 U1 O71 C72 107.5(6)
N52 U1 O71 C72 104.0(6)
N21 U1 O71 C72 -46.4(8)
N11 U1 O71 C72 -59.6(6)
N31 U1 O71 C72 14.4(6)
N41 U1 N11 C15 57.4(6)
N51 U1 N11 C15 -77.3(8)
O71 U1 N11 C15 -37.3(5)
N52 U1 N11 C15 -173.4(5)
N21 U1 N11 C15 149.5(6)
N31 U1 N11 C15 -128.4(6)
N41 U1 N11 N12 -145.2(4)
N51 U1 N11 N12 80.1(6)
O71 U1 N11 N12 120.1(4)
N52 U1 N11 N12 -16.0(7)
N21 U1 N11 N12 -53.1(4)
N31 U1 N11 N12 29.0(4)
C15 N11 N12 C13 0.4(6)
U1 N11 N12 C13 -162.0(4)
C15 N11 N12 B1 -175.9(5)
U1 N11 N12 B1 21.7(7)
N41 U1 N21 C25 -41.2(6)
N51 U1 N21 C25 61.3(6)
O71 U1 N21 C25 -149.3(5)
N52 U1 N21 C25 57.0(5)
N11 U1 N21 C25 -135.7(6)
N31 U1 N21 C25 147.5(6)
N41 U1 N21 N22 133.7(4)
N51 U1 N21 N22 -123.8(4)
O71 U1 N21 N22 25.6(6)
N52 U1 N21 N22 -128.1(4)
N11 U1 N21 N22 39.2(4)
N31 U1 N21 N22 -37.6(4)
C25 N21 N22 C23 -0.6(7)
U1 N21 N22 C23 -176.6(4)
C25 N21 N22 B1 -178.2(5)
U1 N21 N22 B1 5.7(7)
N41 U1 N31 C35 -178.8(8)
N51 U1 N31 C35 -11.8(5)
O71 U1 N31 C35 73.7(5)
N52 U1 N31 C35 -42.5(5)
N21 U1 N31 C35 -132.3(5)
N11 U1 N31 C35 152.6(5)
N41 U1 N31 N32 -22.5(11)
N51 U1 N31 N32 144.5(4)
O71 U1 N31 N32 -130.0(4)
N52 U1 N31 N32 113.8(4)
N21 U1 N31 N32 24.0(4)
N11 U1 N31 N32 -51.1(4)
C35 N31 N32 C33 0.2(6)
U1 N31 N32 C33 -161.8(4)
C35 N31 N32 B1 -175.8(5)
U1 N31 N32 B1 22.2(6)
N51 U1 N41 C41 -52(6)
O71 U1 N41 C41 -139(6)
N52 U1 N41 C41 -21(6)
N21 U1 N41 C41 69(6)
N11 U1 N41 C41 142(6)
N31 U1 N41 C41 115(6)
N41 U1 N51 N52 91.2(3)
O71 U1 N51 N52 -173.8(3)
N21 U1 N51 N52 -8.3(4)
N11 U1 N51 N52 -134.6(5)
N31 U1 N51 N52 -86.1(3)
N41 U1 N51 C50 -63.0(17)
O71 U1 N51 C50 32.0(17)
N52 U1 N51 C50 -154.2(18)
N21 U1 N51 C50 -162.5(16)
N11 U1 N51 C50 71.2(18)
N31 U1 N51 C50 119.7(17)
C50 N51 N52 N53 0.1(9)
U1 N51 N52 N53 -172.4(6)
C50 N51 N52 U1 172.5(6)
N41 U1 N52 N53 56.4(19)
N51 U1 N52 N53 150(2)
O71 U1 N52 N53 156.8(19)
N21 U1 N52 N53 -37.2(19)
N11 U1 N52 N53 -72(2)
N31 U1 N52 N53 -115.2(19)
N41 U1 N52 N51 -93.5(4)
O71 U1 N52 N51 6.9(4)
N21 U1 N52 N51 172.8(3)
N11 U1 N52 N51 137.7(4)
N31 U1 N52 N51 94.8(3)
N51 N52 N53 C61 -178.7(6)
U1 N52 N53 C61 35(2)
N11 N12 C13 C14 -0.8(7)
B1 N12 C13 C14 175.4(6)
N11 N12 C13 C16 176.3(6)
B1 N12 C13 C16 -7.5(9)
N12 C13 C14 C15 0.8(7)
C16 C13 C14 C15 -176.0(7)
N12 N11 C15 C14 0.1(7)
U1 N11 C15 C14 159.5(4)
N12 N11 C15 C17 178.2(5)
U1 N11 C15 C17 -22.4(9)
C13 C14 C15 N11 -0.5(7)
C13 C14 C15 C17 -178.5(6)
N21 N22 C23 C24 -0.2(7)
B1 N22 C23 C24 177.3(6)
N21 N22 C23 C26 178.7(6)
B1 N22 C23 C26 -3.8(11)
N22 C23 C24 C25 0.9(8)
C26 C23 C24 C25 -177.9(7)
N22 N21 C25 C24 1.2(7)
U1 N21 C25 C24 176.7(4)
N22 N21 C25 C27 -177.3(5)
U1 N21 C25 C27 -1.7(9)
C23 C24 C25 N21 -1.3(8)
C23 C24 C25 C27 176.9(6)
N31 N32 C33 C34 0.8(6)
B1 N32 C33 C34 176.5(5)
N31 N32 C33 C36 -179.3(6)
B1 N32 C33 C36 -3.6(9)
N32 C33 C34 C35 -1.5(7)
C36 C33 C34 C35 178.6(7)
N32 N31 C35 C34 -1.2(6)
U1 N31 C35 C34 157.3(4)
N32 N31 C35 C37 178.6(5)
U1 N31 C35 C37 -23.0(8)
C33 C34 C35 N31 1.7(7)
C33 C34 C35 C37 -178.1(6)
U1 N41 C41 C42 -117(6)
U1 N41 C41 C46 63(6)
N41 C41 C42 C43 -176.9(6)
C46 C41 C42 C43 2.6(9)
N41 C41 C42 C47 2.6(9)
C46 C41 C42 C47 -177.9(6)
C41 C42 C43 C44 -2.5(11)
C47 C42 C43 C44 178.0(7)
C42 C43 C44 C45 0.2(12)
C42 C43 C44 C48 -179.7(8)
C43 C44 C45 C46 1.9(13)
C48 C44 C45 C46 -178.2(8)
C44 C45 C46 C41 -1.6(11)
C44 C45 C46 C49 176.4(8)
N41 C41 C46 C45 178.9(6)
C42 C41 C46 C45 -0.6(9)
N41 C41 C46 C49 0.8(9)
C42 C41 C46 C49 -178.7(6)
N52 N51 C50 C51 -177.5(6)
U1 N51 C50 C51 -26(2)
N51 C50 C51 C52 -78.3(9)
N51 C50 C51 C56 102.4(8)
C56 C51 C52 C53 -4.8(12)
C50 C51 C52 C53 175.9(7)
C51 C52 C53 C54 2.6(13)
C52 C53 C54 C55 2.0(16)
C53 C54 C55 C56 -4.1(17)
C52 C51 C56 C55 2.6(12)
C50 C51 C56 C55 -178.1(8)
C54 C55 C56 C51 1.7(15)
N52 N53 C61 C66 59.8(9)
N52 N53 C61 C62 -125.5(7)
C66 C61 C62 C63 -0.8(11)
N53 C61 C62 C63 -175.6(7)
C66 C61 C62 C67 -176.1(7)
N53 C61 C62 C67 9.1(10)
C61 C62 C63 C64 0.9(12)
C67 C62 C63 C64 176.1(8)
C62 C63 C64 C65 -2.2(12)
C62 C63 C64 C68 177.6(8)
C63 C64 C65 C66 3.3(12)
C68 C64 C65 C66 -176.5(8)
C62 C61 C66 C65 1.9(10)
N53 C61 C66 C65 176.3(6)
C62 C61 C66 C69 -178.7(7)
N53 C61 C66 C69 -4.3(10)
C64 C65 C66 C61 -3.2(11)
C64 C65 C66 C69 177.4(7)
C75 O71 C72 C73 -7.0(12)
U1 O71 C72 C73 174.3(9)
O71 C72 C73 C74 -2.6(16)
C72 C73 C74 C75 10.6(16)
C72 O71 C75 C74 13.1(8)
U1 O71 C75 C74 -168.0(5)
C73 C74 C75 O71 -14.3(11)
C95 O91 C92 C93 -40.8(11)
O91 C92 C93 C94 31.0(11)
C92 C93 C94 C95 -9.5(10)
C92 O91 C95 C94 33.5(10)
C93 C94 C95 O91 -13.9(10)
C33 N32 B1 N12 -128.6(6)
N31 N32 B1 N12 46.6(7)
C33 N32 B1 N22 110.0(7)
N31 N32 B1 N22 -74.8(7)
C13 N12 B1 N32 108.1(6)
N11 N12 B1 N32 -76.3(7)
C13 N12 B1 N22 -130.3(6)
N11 N12 B1 N22 45.4(7)
C23 N22 B1 N32 -119.3(7)
N21 N22 B1 N32 57.9(8)
C23 N22 B1 N12 119.8(7)
N21 N22 B1 N12 -63.0(7)
